data_4089623
loop_
_publ_author_name
'Lef\`evre, Guillaume P.'
'Baillie, Rhett A.'
'Fabulyak, Diana'
'Legzdins, Peter'

_publ_section_title
;
 Insights into the Intermolecular C--H Activations of Hydrocarbons
 Initiated by Cp*W(NO)(\h3-allyl)(CH2CMe3) Complexes
;
_journal_issue 19
_journal_name_full Organometallics
_journal_page_first 5561
_journal_paper_doi 10.1021/om4007938
_journal_volume 32
_journal_year 2013
_chemical_formula_moiety 'C24 H38 N O P W'
_chemical_formula_sum 'C24 H38 N O P W'
_chemical_formula_weight 571.37
_space_group_IT_number 14
_space_group_name_Hall '-P 2yn'
_space_group_name_H-M_alt 'P 1 21/n 1'
_symmetry_cell_setting monoclinic
_symmetry_Int_Tables_number 14
_symmetry_space_group_name_H-M 'P 1 21/n 1'
_atom_sites_solution_hydrogens geom
_atom_sites_solution_primary direct
_atom_sites_solution_secondary difmap
_audit_creation_method SHELXL-97
_cell_angle_alpha 90.00
_cell_angle_beta 98.865(4)
_cell_angle_gamma 90.00
_cell_formula_units_Z 4
_cell_length_a 8.8952(17)
_cell_length_b 12.620(3)
_cell_length_c 21.126(4)
_cell_measurement_reflns_used 9209
_cell_measurement_temperature 90(2)
_cell_measurement_theta_max 55.049
_cell_measurement_theta_min 5.059
_cell_volume 2343.2(8)
_computing_molecular_graphics 'Ortep-3 for Windows (Farrugia, 1997)'
_computing_publication_material 'WinGX publication routines (Farrugia, 1999)'
_computing_structure_refinement 'SHELXL-97 (Sheldrick, 2008)'
_computing_structure_solution 'SIR92 (Altomare, et al., 1993)'
_diffrn_ambient_temperature 90(2)
_diffrn_measured_fraction_theta_full 0.999
_diffrn_measured_fraction_theta_max 0.995
_diffrn_measurement_device_type 'Bruker APEX DUO'
_diffrn_measurement_method 'area detector'
_diffrn_radiation_monochromator graphite
_diffrn_radiation_probe x-ray
_diffrn_radiation_type MoK\a
_diffrn_radiation_wavelength 0.71073
_diffrn_reflns_av_R_equivalents 0.0440
_diffrn_reflns_av_sigmaI/netI 0.0488
_diffrn_reflns_limit_h_max 11
_diffrn_reflns_limit_h_min -11
_diffrn_reflns_limit_k_max 16
_diffrn_reflns_limit_k_min -16
_diffrn_reflns_limit_l_max 27
_diffrn_reflns_limit_l_min 0
_diffrn_reflns_number 10492
_diffrn_reflns_theta_full 25.00
_diffrn_reflns_theta_max 27.52
_diffrn_reflns_theta_min 2.53
_diffrn_source 'fine-focus sealed tube'
_exptl_absorpt_coefficient_mu 5.012
_exptl_absorpt_correction_T_max 0.5762
_exptl_absorpt_correction_T_min 0.4383
_exptl_absorpt_correction_type multi-scan
_exptl_absorpt_process_details SADABS-2008/1
_exptl_crystal_colour yellow
_exptl_crystal_density_diffrn 1.620
_exptl_crystal_density_method 'not measured'
_exptl_crystal_description irregular
_exptl_crystal_F_000 1144
_exptl_crystal_recrystallization_method 'Diethyl ether, pentane'
_exptl_crystal_size_max 0.15
_exptl_crystal_size_mid 0.13
_exptl_crystal_size_min 0.11
_refine_diff_density_max 4.333
_refine_diff_density_min -1.167
_refine_diff_density_rms 0.135
_refine_ls_extinction_method none
_refine_ls_goodness_of_fit_ref 1.070
_refine_ls_hydrogen_treatment mixed
_refine_ls_matrix_type full
_refine_ls_number_parameters 272
_refine_ls_number_reflns 5383
_refine_ls_number_restraints 0
_refine_ls_restrained_S_all 1.070
_refine_ls_R_factor_all 0.0334
_refine_ls_R_factor_gt 0.0304
_refine_ls_shift/su_max 0.005
_refine_ls_shift/su_mean 0.000
_refine_ls_structure_factor_coef Fsqd
_refine_ls_weighting_details 'calc w=1/[\s^2^(Fo^2^)+(0.0189P)^2^+6.8771P] where P=(Fo^2^+2Fc^2^)/3'
_refine_ls_weighting_scheme calc
_refine_ls_wR_factor_gt 0.0712
_refine_ls_wR_factor_ref 0.0725
_reflns_number_gt 4993
_reflns_number_total 5383
_reflns_threshold_expression >2\s(I)
_cod_data_source_file om4007938_si_002.cif
_cod_data_source_block 2cPh-PMe3-1
_cod_depositor_comments
;
The following automatic conversions were performed:

data item '_symmetry_cell_setting' value 'Monoclinic' was changed to
'monoclinic' in accordance with the
/home/saulius/struct/COD-crude-data/automatic-downloads/DataCite-retrospective/ACS/depositions/lib/dictionaries/cif_core.dic
dictionary named 'cif_core.dic' version 2.4.2 last updated on
2011-04-26.

Automatic conversion script
Id: cif_fix_values 6909 2019-04-08 15:41:33Z antanas 
;
_cod_original_sg_symbol_H-M 'P 21/n'
_cod_database_code 4089623

loop_
_symmetry_equiv_pos_as_xyz
'x, y, z'
'-x+1/2, y+1/2, -z+1/2'
'-x, -y, -z'
'x-1/2, -y-1/2, z-1/2'

loop_
_atom_site_label
_atom_site_type_symbol
_atom_site_fract_x
_atom_site_fract_y
_atom_site_fract_z
_atom_site_U_iso_or_equiv
_atom_site_adp_type
_atom_site_occupancy
_atom_site_symmetry_multiplicity
_atom_site_calc_flag
_atom_site_refinement_flags
C1 C 0.6383(4) 0.1747(3) -0.22168(19) 0.0197(8) Uani 1 1 d .
C2 C 0.4775(4) 0.1629(3) -0.24029(18) 0.0177(7) Uani 1 1 d .
C3 C 0.4067(4) 0.2572(3) -0.22299(19) 0.0189(7) Uani 1 1 d .
C4 C 0.5249(4) 0.3299(3) -0.19551(19) 0.0180(7) Uani 1 1 d .
C5 C 0.6669(4) 0.2788(3) -0.19610(18) 0.0190(7) Uani 1 1 d .
C6 C 0.7570(4) 0.0945(3) -0.2331(2) 0.0242(8) Uani 1 1 d .
H6A H 0.7822 0.1040 -0.2763 0.036 Uiso 1 1 calc R
H6B H 0.7172 0.0229 -0.2290 0.036 Uiso 1 1 calc R
H6C H 0.8487 0.1046 -0.2015 0.036 Uiso 1 1 calc R
C7 C 0.4003(4) 0.0688(3) -0.2740(2) 0.0238(8) Uani 1 1 d .
H7A H 0.2931 0.0679 -0.2682 0.036 Uiso 1 1 calc R
H7B H 0.4502 0.0038 -0.2561 0.036 Uiso 1 1 calc R
H7C H 0.4071 0.0730 -0.3198 0.036 Uiso 1 1 calc R
C8 C 0.2439(4) 0.2891(3) -0.24534(19) 0.0221(8) Uani 1 1 d .
H8A H 0.2396 0.3379 -0.2817 0.033 Uiso 1 1 calc R
H8B H 0.2032 0.3243 -0.2103 0.033 Uiso 1 1 calc R
H8C H 0.1831 0.2259 -0.2586 0.033 Uiso 1 1 calc R
C9 C 0.4957(4) 0.4431(3) -0.1822(2) 0.0229(8) Uani 1 1 d .
H9A H 0.5853 0.4734 -0.1555 0.034 Uiso 1 1 calc R
H9B H 0.4076 0.4484 -0.1597 0.034 Uiso 1 1 calc R
H9C H 0.4751 0.4822 -0.2227 0.034 Uiso 1 1 calc R
C10 C 0.8218(4) 0.3297(3) -0.1823(2) 0.0227(8) Uani 1 1 d .
H10A H 0.8516 0.3551 -0.2224 0.034 Uiso 1 1 calc R
H10B H 0.8962 0.2775 -0.1626 0.034 Uiso 1 1 calc R
H10C H 0.8184 0.3895 -0.1530 0.034 Uiso 1 1 calc R
C11 C 0.2940(4) 0.1127(3) -0.00578(19) 0.0237(8) Uani 1 1 d .
H11A H 0.3715 0.1424 0.0275 0.036 Uiso 1 1 calc R
H11B H 0.3156 0.0376 -0.0119 0.036 Uiso 1 1 calc R
H11C H 0.1935 0.1199 0.0074 0.036 Uiso 1 1 calc R
C12 C 0.1439(4) 0.1117(3) -0.13107(19) 0.0232(8) Uani 1 1 d .
H12A H 0.1300 0.1413 -0.1745 0.035 Uiso 1 1 calc R
H12B H 0.0490 0.1188 -0.1132 0.035 Uiso 1 1 calc R
H12C H 0.1712 0.0366 -0.1326 0.035 Uiso 1 1 calc R
C13 C 0.2062(5) 0.3103(3) -0.0678(2) 0.0254(8) Uani 1 1 d .
H13A H 0.2026 0.3542 -0.1063 0.038 Uiso 1 1 calc R
H13B H 0.2651 0.3469 -0.0312 0.038 Uiso 1 1 calc R
H13C H 0.1025 0.2979 -0.0592 0.038 Uiso 1 1 calc R
C14 C 0.7525(4) 0.1646(3) -0.06557(19) 0.0193(8) Uani 1 1 d .
C15 C 0.6463(4) 0.1956(3) -0.02313(19) 0.0194(7) Uani 1 1 d .
C16 C 0.6813(4) 0.2976(3) 0.01743(19) 0.0223(8) Uani 1 1 d .
C17 C 0.6659(5) 0.3966(3) -0.0245(2) 0.0276(9) Uani 1 1 d .
H17A H 0.6915 0.4593 0.0023 0.041 Uiso 1 1 calc R
H17B H 0.5611 0.4025 -0.0467 0.041 Uiso 1 1 calc R
H17C H 0.7354 0.3914 -0.0562 0.041 Uiso 1 1 calc R
C18 C 0.5702(5) 0.3090(3) 0.0664(2) 0.0253(8) Uani 1 1 d .
H18A H 0.6021 0.3684 0.0952 0.038 Uiso 1 1 calc R
H18B H 0.5707 0.2435 0.0915 0.038 Uiso 1 1 calc R
H18C H 0.4673 0.3221 0.0437 0.038 Uiso 1 1 calc R
C19 C 0.8429(4) 0.2855(4) 0.05549(19) 0.0236(8) Uani 1 1 d .
C20 C 0.9589(5) 0.3602(4) 0.0542(2) 0.0303(9) Uani 1 1 d .
H20 H 0.9381 0.4233 0.0299 0.036 Uiso 1 1 calc R
C21 C 1.1056(5) 0.3432(4) 0.0881(2) 0.0372(11) Uani 1 1 d .
H21 H 1.1826 0.3948 0.0863 0.045 Uiso 1 1 calc R
C22 C 1.1389(5) 0.2532(5) 0.1237(2) 0.0357(11) Uani 1 1 d .
H22 H 1.2388 0.2416 0.1459 0.043 Uiso 1 1 calc R
C23 C 1.0250(5) 0.1788(4) 0.1270(2) 0.0323(10) Uani 1 1 d .
H23 H 1.0466 0.1166 0.1521 0.039 Uiso 1 1 calc R
C24 C 0.8789(5) 0.1955(4) 0.0934(2) 0.0264(9) Uani 1 1 d .
H24 H 0.8019 0.1444 0.0965 0.032 Uiso 1 1 calc R
N1 N 0.4992(3) 0.0348(3) -0.12326(15) 0.0181(6) Uani 1 1 d .
O1 O 0.4691(4) -0.0595(2) -0.13229(14) 0.0277(6) Uani 1 1 d .
P1 P 0.29630(10) 0.18369(8) -0.08040(5) 0.01895(19) Uani 1 1 d .
W1 W 0.531559(14) 0.173678(11) -0.126916(7) 0.01535(6) Uani 1 1 d .
H14A H 0.830(5) 0.218(4) -0.075(2) 0.026(12) Uiso 1 1 d .
H14B H 0.801(6) 0.087(4) -0.064(2) 0.032(13) Uiso 1 1 d .
H15 H 0.612(5) 0.138(4) 0.003(2) 0.019(11) Uiso 1 1 d .

loop_
_atom_site_aniso_label
_atom_site_aniso_U_11
_atom_site_aniso_U_22
_atom_site_aniso_U_33
_atom_site_aniso_U_23
_atom_site_aniso_U_13
_atom_site_aniso_U_12
C1 0.0167(17) 0.024(2) 0.0192(18) 0.0004(15) 0.0053(14) 0.0025(14)
C2 0.0145(16) 0.0208(19) 0.0179(18) 0.0022(14) 0.0025(13) 0.0015(13)
C3 0.0112(15) 0.0212(19) 0.0251(19) 0.0049(15) 0.0052(13) 0.0005(13)
C4 0.0162(16) 0.0173(18) 0.0213(18) 0.0040(14) 0.0053(13) 0.0004(13)
C5 0.0164(16) 0.0198(18) 0.0212(18) 0.0046(15) 0.0042(14) -0.0002(14)
C6 0.0209(18) 0.027(2) 0.025(2) -0.0019(16) 0.0044(15) 0.0052(15)
C7 0.0188(17) 0.026(2) 0.025(2) -0.0019(17) 0.0005(14) -0.0025(15)
C8 0.0151(16) 0.028(2) 0.0233(19) 0.0031(16) 0.0023(13) 0.0041(15)
C9 0.0181(17) 0.0216(19) 0.029(2) 0.0004(16) 0.0043(15) -0.0003(14)
C10 0.0133(16) 0.028(2) 0.027(2) 0.0022(16) 0.0042(14) -0.0009(14)
C11 0.0228(18) 0.028(2) 0.0223(19) 0.0024(16) 0.0091(15) -0.0038(16)
C12 0.0163(16) 0.027(2) 0.026(2) -0.0007(17) 0.0026(14) -0.0044(15)
C13 0.0215(18) 0.026(2) 0.030(2) -0.0029(17) 0.0080(16) 0.0030(15)
C14 0.0173(16) 0.0199(19) 0.0201(19) -0.0011(14) 0.0009(14) 0.0005(14)
C15 0.0190(17) 0.0180(18) 0.0215(19) -0.0017(15) 0.0044(14) 0.0002(14)
C16 0.0234(18) 0.0202(19) 0.0234(19) -0.0024(16) 0.0037(15) -0.0032(15)
C17 0.034(2) 0.021(2) 0.029(2) 0.0001(17) 0.0080(17) -0.0003(16)
C18 0.0249(19) 0.025(2) 0.027(2) -0.0042(17) 0.0058(16) -0.0014(16)
C19 0.0232(18) 0.029(2) 0.0191(18) -0.0063(16) 0.0051(14) -0.0066(16)
C20 0.033(2) 0.035(2) 0.024(2) -0.0047(19) 0.0080(17) -0.0116(19)
C21 0.028(2) 0.054(3) 0.030(2) -0.010(2) 0.0102(18) -0.018(2)
C22 0.0208(19) 0.060(3) 0.025(2) -0.013(2) 0.0003(16) -0.002(2)
C23 0.029(2) 0.040(3) 0.026(2) -0.0047(19) -0.0021(17) 0.0005(19)
C24 0.0248(19) 0.028(2) 0.025(2) -0.0020(17) 0.0003(16) -0.0044(16)
N1 0.0163(14) 0.0181(16) 0.0196(15) 0.0014(12) 0.0019(11) -0.0013(12)
O1 0.0365(16) 0.0172(14) 0.0272(15) 0.0011(12) -0.0019(12) -0.0026(12)
P1 0.0151(4) 0.0214(5) 0.0210(5) -0.0014(4) 0.0049(3) -0.0006(3)
W1 0.01249(8) 0.01701(9) 0.01681(9) -0.00002(5) 0.00313(5) -0.00036(5)

loop_
_atom_type_symbol
_atom_type_description
_atom_type_scat_dispersion_real
_atom_type_scat_dispersion_imag
_atom_type_scat_source
C C 0.0033 0.0016 'International Tables Vol C Tables 4.2.6.8 and 6.1.1.4'
H H 0.0000 0.0000 'International Tables Vol C Tables 4.2.6.8 and 6.1.1.4'
N N 0.0061 0.0033 'International Tables Vol C Tables 4.2.6.8 and 6.1.1.4'
O O 0.0106 0.0060 'International Tables Vol C Tables 4.2.6.8 and 6.1.1.4'
P P 0.1023 0.0942 'International Tables Vol C Tables 4.2.6.8 and 6.1.1.4'
W W -0.8490 6.8722 'International Tables Vol C Tables 4.2.6.8 and 6.1.1.4'

loop_
_geom_angle_atom_site_label_1
_geom_angle_atom_site_label_2
_geom_angle_atom_site_label_3
_geom_angle
C5 C1 C2 108.1(3)
C5 C1 C6 126.1(3)
C2 C1 C6 125.5(4)
C5 C1 W1 75.7(2)
C2 C1 W1 73.4(2)
C6 C1 W1 121.2(3)
C3 C2 C1 107.8(3)
C3 C2 C7 126.8(3)
C1 C2 C7 125.4(3)
C3 C2 W1 73.8(2)
C1 C2 W1 71.2(2)
C7 C2 W1 122.2(3)
C2 C3 C4 108.1(3)
C2 C3 C8 125.9(3)
C4 C3 C8 124.0(3)
C2 C3 W1 71.6(2)
C4 C3 W1 74.1(2)
C8 C3 W1 132.8(3)
C5 C4 C3 107.5(3)
C5 C4 C9 128.3(3)
C3 C4 C9 123.2(3)
C5 C4 W1 72.4(2)
C3 C4 W1 71.1(2)
C9 C4 W1 130.8(3)
C4 C5 C1 108.3(3)
C4 C5 C10 126.4(4)
C1 C5 C10 124.7(3)
C4 C5 W1 73.7(2)
C1 C5 W1 69.5(2)
C10 C5 W1 129.8(3)
C1 C6 H6A 109.5
C1 C6 H6B 109.5
H6A C6 H6B 109.5
C1 C6 H6C 109.5
H6A C6 H6C 109.5
H6B C6 H6C 109.5
C2 C7 H7A 109.5
C2 C7 H7B 109.5
H7A C7 H7B 109.5
C2 C7 H7C 109.5
H7A C7 H7C 109.5
H7B C7 H7C 109.5
C3 C8 H8A 109.5
C3 C8 H8B 109.5
H8A C8 H8B 109.5
C3 C8 H8C 109.5
H8A C8 H8C 109.5
H8B C8 H8C 109.5
C4 C9 H9A 109.5
C4 C9 H9B 109.5
H9A C9 H9B 109.5
C4 C9 H9C 109.5
H9A C9 H9C 109.5
H9B C9 H9C 109.5
C5 C10 H10A 109.5
C5 C10 H10B 109.5
H10A C10 H10B 109.5
C5 C10 H10C 109.5
H10A C10 H10C 109.5
H10B C10 H10C 109.5
P1 C11 H11A 109.5
P1 C11 H11B 109.5
H11A C11 H11B 109.5
P1 C11 H11C 109.5
H11A C11 H11C 109.5
H11B C11 H11C 109.5
P1 C12 H12A 109.5
P1 C12 H12B 109.5
H12A C12 H12B 109.5
P1 C12 H12C 109.5
H12A C12 H12C 109.5
H12B C12 H12C 109.5
P1 C13 H13A 109.5
P1 C13 H13B 109.5
H13A C13 H13B 109.5
P1 C13 H13C 109.5
H13A C13 H13C 109.5
H13B C13 H13C 109.5
C15 C14 W1 75.0(2)
C15 C14 H14A 118(3)
W1 C14 H14A 116(3)
C15 C14 H14B 122(3)
W1 C14 H14B 113(3)
H14A C14 H14B 109(4)
C14 C15 C16 118.0(3)
C14 C15 W1 67.2(2)
C16 C15 W1 130.6(3)
C14 C15 H15 116(3)
C16 C15 H15 111(3)
W1 C15 H15 108(3)
C17 C16 C19 112.1(3)
C17 C16 C18 107.7(3)
C19 C16 C18 107.5(3)
C17 C16 C15 111.5(3)
C19 C16 C15 107.3(3)
C18 C16 C15 110.7(3)
C16 C17 H17A 109.5
C16 C17 H17B 109.5
H17A C17 H17B 109.5
C16 C17 H17C 109.5
H17A C17 H17C 109.5
H17B C17 H17C 109.5
C16 C18 H18A 109.5
C16 C18 H18B 109.5
H18A C18 H18B 109.5
C16 C18 H18C 109.5
H18A C18 H18C 109.5
H18B C18 H18C 109.5
C24 C19 C20 117.0(4)
C24 C19 C16 119.5(4)
C20 C19 C16 123.6(4)
C19 C20 C21 121.1(5)
C19 C20 H20 119.5
C21 C20 H20 119.5
C22 C21 C20 120.8(4)
C22 C21 H21 119.6
C20 C21 H21 119.6
C21 C22 C23 119.3(4)
C21 C22 H22 120.3
C23 C22 H22 120.3
C22 C23 C24 120.0(5)
C22 C23 H23 120.0
C24 C23 H23 120.0
C23 C24 C19 121.8(4)
C23 C24 H24 119.1
C19 C24 H24 119.1
O1 N1 W1 168.6(3)
C11 P1 C13 104.0(2)
C11 P1 C12 98.99(19)
C13 P1 C12 102.52(19)
C11 P1 W1 116.61(13)
C13 P1 W1 121.67(14)
C12 P1 W1 109.93(13)
N1 W1 C14 93.41(14)
N1 W1 C15 97.38(14)
C14 W1 C15 37.81(14)
N1 W1 C1 97.58(14)
C14 W1 C1 93.51(14)
C15 W1 C1 129.66(13)
N1 W1 C2 88.77(13)
C14 W1 C2 128.31(14)
C15 W1 C2 164.84(13)
C1 W1 C2 35.33(12)
N1 W1 C3 114.33(14)
C14 W1 C3 141.36(14)
C15 W1 C3 146.79(14)
C1 W1 C3 58.08(12)
C2 W1 C3 34.59(13)
N1 W1 C5 131.54(14)
C14 W1 C5 84.35(14)
C15 W1 C5 108.77(13)
C1 W1 C5 34.80(13)
C2 W1 C5 57.69(13)
C3 W1 C5 57.23(12)
N1 W1 C4 146.25(14)
C14 W1 C4 109.36(13)
C15 W1 C4 115.95(14)
C1 W1 C4 57.64(13)
C2 W1 C4 57.64(13)
C3 W1 C4 34.78(12)
C5 W1 C4 33.90(12)
N1 W1 P1 83.08(10)
C14 W1 P1 120.73(11)
C15 W1 P1 83.78(10)
C1 W1 P1 145.71(9)
C2 W1 P1 110.80(9)
C3 W1 P1 90.23(9)
C5 W1 P1 138.38(9)
C4 W1 P1 104.63(9)

loop_
_geom_bond_atom_site_label_1
_geom_bond_atom_site_label_2
_geom_bond_distance
C1 C5 1.429(5)
C1 C2 1.432(5)
C1 C6 1.508(5)
C1 W1 2.344(4)
C2 C3 1.420(5)
C2 C7 1.496(5)
C2 W1 2.373(4)
C3 C4 1.448(5)
C3 C8 1.507(5)
C3 W1 2.402(4)
C4 C5 1.419(5)
C4 C9 1.487(5)
C4 W1 2.442(4)
C5 C10 1.508(5)
C5 W1 2.426(4)
C6 H6A 0.9800
C6 H6B 0.9800
C6 H6C 0.9800
C7 H7A 0.9800
C7 H7B 0.9800
C7 H7C 0.9800
C8 H8A 0.9800
C8 H8B 0.9800
C8 H8C 0.9800
C9 H9A 0.9800
C9 H9B 0.9800
C9 H9C 0.9800
C10 H10A 0.9800
C10 H10B 0.9800
C10 H10C 0.9800
C11 P1 1.816(4)
C11 H11A 0.9800
C11 H11B 0.9800
C11 H11C 0.9800
C12 P1 1.834(4)
C12 H12A 0.9800
C12 H12B 0.9800
C12 H12C 0.9800
C13 P1 1.826(4)
C13 H13A 0.9800
C13 H13B 0.9800
C13 H13C 0.9800
C14 C15 1.452(5)
C14 W1 2.184(4)
C14 H14A 1.00(5)
C14 H14B 1.07(5)
C15 C16 1.552(5)
C15 W1 2.288(4)
C15 H15 0.98(5)
C16 C17 1.526(6)
C16 C19 1.543(5)
C16 C18 1.544(6)
C17 H17A 0.9800
C17 H17B 0.9800
C17 H17C 0.9800
C18 H18A 0.9800
C18 H18B 0.9800
C18 H18C 0.9800
C19 C24 1.398(6)
C19 C20 1.402(6)
C20 C21 1.405(7)
C20 H20 0.9500
C21 C22 1.369(8)
C21 H21 0.9500
C22 C23 1.391(7)
C22 H22 0.9500
C23 C24 1.398(6)
C23 H23 0.9500
C24 H24 0.9500
N1 O1 1.228(4)
N1 W1 1.780(3)
P1 W1 2.4485(10)

loop_
_geom_torsion_atom_site_label_1
_geom_torsion_atom_site_label_2
_geom_torsion_atom_site_label_3
_geom_torsion_atom_site_label_4
_geom_torsion
C5 C1 C2 C3 -3.2(4)
C6 C1 C2 C3 -177.8(4)
W1 C1 C2 C3 65.3(3)
C5 C1 C2 C7 174.9(4)
C6 C1 C2 C7 0.2(6)
W1 C1 C2 C7 -116.7(4)
C5 C1 C2 W1 -68.4(3)
C6 C1 C2 W1 116.9(4)
C1 C2 C3 C4 2.1(4)
C7 C2 C3 C4 -175.9(4)
W1 C2 C3 C4 65.7(3)
C1 C2 C3 C8 166.5(4)
C7 C2 C3 C8 -11.5(6)
W1 C2 C3 C8 -130.0(4)
C1 C2 C3 W1 -63.6(3)
C7 C2 C3 W1 118.4(4)
C2 C3 C4 C5 -0.3(4)
C8 C3 C4 C5 -165.0(4)
W1 C3 C4 C5 63.8(3)
C2 C3 C4 C9 169.1(4)
C8 C3 C4 C9 4.4(6)
W1 C3 C4 C9 -126.9(4)
C2 C3 C4 W1 -64.0(3)
C8 C3 C4 W1 131.3(4)
C3 C4 C5 C1 -1.7(4)
C9 C4 C5 C1 -170.3(4)
W1 C4 C5 C1 61.2(3)
C3 C4 C5 C10 169.4(4)
C9 C4 C5 C10 0.7(7)
W1 C4 C5 C10 -127.8(4)
C3 C4 C5 W1 -62.9(3)
C9 C4 C5 W1 128.5(4)
C2 C1 C5 C4 3.0(4)
C6 C1 C5 C4 177.7(4)
W1 C1 C5 C4 -63.8(3)
C2 C1 C5 C10 -168.2(4)
C6 C1 C5 C10 6.4(6)
W1 C1 C5 C10 124.9(4)
C2 C1 C5 W1 66.9(3)
C6 C1 C5 W1 -118.5(4)
W1 C14 C15 C16 -125.2(3)
C14 C15 C16 C17 68.4(5)
W1 C15 C16 C17 -14.6(5)
C14 C15 C16 C19 -54.7(4)
W1 C15 C16 C19 -137.7(3)
C14 C15 C16 C18 -171.7(3)
W1 C15 C16 C18 105.3(4)
C17 C16 C19 C24 -176.2(4)
C18 C16 C19 C24 65.6(5)
C15 C16 C19 C24 -53.5(5)
C17 C16 C19 C20 3.4(6)
C18 C16 C19 C20 -114.9(4)
C15 C16 C19 C20 126.1(4)
C24 C19 C20 C21 1.8(6)
C16 C19 C20 C21 -177.8(4)
C19 C20 C21 C22 -0.3(7)
C20 C21 C22 C23 -1.1(7)
C21 C22 C23 C24 1.0(7)
C22 C23 C24 C19 0.6(7)
C20 C19 C24 C23 -2.0(6)
C16 C19 C24 C23 177.6(4)
O1 N1 W1 C14 -134.3(14)
O1 N1 W1 C15 -172.0(14)
O1 N1 W1 C1 -40.3(15)
O1 N1 W1 C2 -6.0(14)
O1 N1 W1 C3 18.1(15)
O1 N1 W1 C5 -48.8(15)
O1 N1 W1 C4 -0.9(16)
O1 N1 W1 P1 105.2(14)
C15 C14 W1 N1 -97.7(2)
C15 C14 W1 C1 164.5(2)
C15 C14 W1 C2 171.2(2)
C15 C14 W1 C3 125.0(3)
C15 C14 W1 C5 130.9(2)
C15 C14 W1 C4 107.7(2)
C15 C14 W1 P1 -13.7(3)
C14 C15 W1 N1 86.0(2)
C16 C15 W1 N1 -165.9(3)
C16 C15 W1 C14 108.1(4)
C14 C15 W1 C1 -20.2(3)
C16 C15 W1 C1 87.9(4)
C14 C15 W1 C2 -27.2(6)
C16 C15 W1 C2 80.9(6)
C14 C15 W1 C3 -111.0(3)
C16 C15 W1 C3 -2.8(5)
C14 C15 W1 C5 -52.6(2)
C16 C15 W1 C5 55.5(4)
C14 C15 W1 C4 -88.5(2)
C16 C15 W1 C4 19.6(4)
C14 C15 W1 P1 168.2(2)
C16 C15 W1 P1 -83.7(3)
C5 C1 W1 N1 -168.8(2)
C2 C1 W1 N1 77.0(2)
C6 C1 W1 N1 -44.9(3)
C5 C1 W1 C14 -74.9(2)
C2 C1 W1 C14 170.9(2)
C6 C1 W1 C14 49.0(3)
C5 C1 W1 C15 -62.6(3)
C2 C1 W1 C15 -176.8(2)
C6 C1 W1 C15 61.3(4)
C5 C1 W1 C2 114.2(3)
C6 C1 W1 C2 -121.9(4)
C5 C1 W1 C3 77.2(2)
C2 C1 W1 C3 -37.0(2)
C6 C1 W1 C3 -158.9(4)
C2 C1 W1 C5 -114.2(3)
C6 C1 W1 C5 123.9(4)
C5 C1 W1 C4 35.9(2)
C2 C1 W1 C4 -78.4(2)
C6 C1 W1 C4 159.7(4)
C5 C1 W1 P1 102.4(2)
C2 C1 W1 P1 -11.8(3)
C6 C1 W1 P1 -133.7(3)
C3 C2 W1 N1 139.2(2)
C1 C2 W1 N1 -105.0(2)
C7 C2 W1 N1 15.6(3)
C3 C2 W1 C14 -127.4(2)
C1 C2 W1 C14 -11.6(3)
C7 C2 W1 C14 108.9(3)
C3 C2 W1 C15 -106.5(5)
C1 C2 W1 C15 9.3(6)
C7 C2 W1 C15 129.9(5)
C3 C2 W1 C1 -115.8(3)
C7 C2 W1 C1 120.5(4)
C1 C2 W1 C3 115.8(3)
C7 C2 W1 C3 -123.6(4)
C3 C2 W1 C5 -77.8(2)
C1 C2 W1 C5 38.0(2)
C7 C2 W1 C5 158.5(3)
C3 C2 W1 C4 -37.5(2)
C1 C2 W1 C4 78.4(2)
C7 C2 W1 C4 -161.1(3)
C3 C2 W1 P1 57.1(2)
C1 C2 W1 P1 172.90(19)
C7 C2 W1 P1 -66.6(3)
C2 C3 W1 N1 -45.8(2)
C4 C3 W1 N1 -161.6(2)
C8 C3 W1 N1 76.5(4)
C2 C3 W1 C14 86.3(3)
C4 C3 W1 C14 -29.5(3)
C8 C3 W1 C14 -151.5(3)
C2 C3 W1 C15 152.7(2)
C4 C3 W1 C15 37.0(3)
C8 C3 W1 C15 -85.0(4)
C2 C3 W1 C1 37.8(2)
C4 C3 W1 C1 -78.0(2)
C8 C3 W1 C1 160.1(4)
C4 C3 W1 C2 -115.8(3)
C8 C3 W1 C2 122.3(5)
C2 C3 W1 C5 79.3(2)
C4 C3 W1 C5 -36.5(2)
C8 C3 W1 C5 -158.5(4)
C2 C3 W1 C4 115.8(3)
C8 C3 W1 C4 -122.0(5)
C2 C3 W1 P1 -128.3(2)
C4 C3 W1 P1 115.9(2)
C8 C3 W1 P1 -6.0(4)
C4 C5 W1 N1 132.3(2)
C1 C5 W1 N1 14.9(3)
C10 C5 W1 N1 -103.6(4)
C4 C5 W1 C14 -138.1(2)
C1 C5 W1 C14 104.5(2)
C10 C5 W1 C14 -14.1(3)
C4 C5 W1 C15 -108.8(2)
C1 C5 W1 C15 133.8(2)
C10 C5 W1 C15 15.2(4)
C4 C5 W1 C1 117.4(3)
C10 C5 W1 C1 -118.6(4)
C4 C5 W1 C2 78.8(2)
C1 C5 W1 C2 -38.6(2)
C10 C5 W1 C2 -157.2(4)
C4 C5 W1 C3 37.5(2)
C1 C5 W1 C3 -79.9(2)
C10 C5 W1 C3 161.5(4)
C1 C5 W1 C4 -117.4(3)
C10 C5 W1 C4 124.0(5)
C4 C5 W1 P1 -6.7(3)
C1 C5 W1 P1 -124.1(2)
C10 C5 W1 P1 117.4(3)
C5 C4 W1 N1 -85.0(3)
C3 C4 W1 N1 31.2(3)
C9 C4 W1 N1 149.2(3)
C5 C4 W1 C14 44.8(3)
C3 C4 W1 C14 161.0(2)
C9 C4 W1 C14 -81.1(3)
C5 C4 W1 C15 85.3(2)
C3 C4 W1 C15 -158.5(2)
C9 C4 W1 C15 -40.6(4)
C5 C4 W1 C1 -36.9(2)
C3 C4 W1 C1 79.3(2)
C9 C4 W1 C1 -162.7(4)
C5 C4 W1 C2 -79.0(2)
C3 C4 W1 C2 37.2(2)
C9 C4 W1 C2 155.2(4)
C5 C4 W1 C3 -116.2(3)
C9 C4 W1 C3 118.0(4)
C3 C4 W1 C5 116.2(3)
C9 C4 W1 C5 -125.8(4)
C5 C4 W1 P1 175.4(2)
C3 C4 W1 P1 -68.4(2)
C9 C4 W1 P1 49.6(3)
C11 P1 W1 N1 56.27(18)
C13 P1 W1 N1 -174.9(2)
C12 P1 W1 N1 -55.29(18)
C11 P1 W1 C14 -33.6(2)
C13 P1 W1 C14 95.2(2)
C12 P1 W1 C14 -145.15(19)
C11 P1 W1 C15 -41.97(19)
C13 P1 W1 C15 86.8(2)
C12 P1 W1 C15 -153.54(18)
C11 P1 W1 C1 149.6(2)
C13 P1 W1 C1 -81.6(2)
C12 P1 W1 C1 38.0(2)
C11 P1 W1 C2 142.30(18)
C13 P1 W1 C2 -88.9(2)
C12 P1 W1 C2 30.73(18)
C11 P1 W1 C3 170.76(18)
C13 P1 W1 C3 -60.5(2)
C12 P1 W1 C3 59.19(18)
C11 P1 W1 C5 -153.4(2)
C13 P1 W1 C5 -24.6(2)
C12 P1 W1 C5 95.1(2)
C11 P1 W1 C4 -157.22(18)
C13 P1 W1 C4 -28.4(2)
C12 P1 W1 C4 91.22(17)
